data_7028645
loop_
_publ_author_name
'Ganeshpandian, Mani'
'Loganathan, Rangasamy'
'Suresh, Eringathodi'
'Riyasdeen, Anvarbatcha'
'Akbarsha, Mohammad Abdulkadher'
'Palaniandavar, Mallayan'

_publ_section_title
;
 New ruthenium(II) arene complexes of anthracenyl-appended
 diazacycloalkanes: effect of ligand intercalation and hydrophobicity on
 DNA and protein binding and cleavage and cytotoxicity.
;
_journal_issue 3
_journal_name_full 'Dalton transactions (Cambridge, England : 2003)'
_journal_page_first 1203
_journal_page_last 1219
_journal_paper_doi 10.1039/c3dt51641e
_journal_volume 43
_journal_year 2014
_chemical_formula_sum 'C27 H30 Cl F6 N2 P Ru'
_chemical_formula_weight 664.02
_chemical_name_systematic
; 
 ? 
;
_space_group_IT_number 15
_symmetry_cell_setting monoclinic
_symmetry_space_group_name_Hall '-C 2yc'
_symmetry_space_group_name_H-M 'C 1 2/c 1'
_atom_sites_solution_hydrogens geom
_atom_sites_solution_primary direct
_atom_sites_solution_secondary difmap
_audit_creation_method SHELXL-97
_cell_angle_alpha 90.00
_cell_angle_beta 120.4000(10)
_cell_angle_gamma 90.00
_cell_formula_units_Z 8
_cell_length_a 38.416(3)
_cell_length_b 7.5479(5)
_cell_length_c 20.9677(13)
_cell_measurement_reflns_used 2456
_cell_measurement_temperature 110(2)
_cell_measurement_theta_max 24.56
_cell_measurement_theta_min 2.86
_cell_volume 5243.9(6)
_computing_cell_refinement 'BRUKER SMART'
_computing_data_collection 'BRUKER SMART'
_computing_data_reduction 'BRUKER SAINT'
_computing_molecular_graphics ORTEP
_computing_publication_material 'BRUKER SHELXTL'
_computing_structure_refinement 'SHELXL-97 (Sheldrick, 1997)'
_computing_structure_solution 'SHELXS-97 (Sheldrick, 1990)'
_diffrn_ambient_temperature 110(2)
_diffrn_measured_fraction_theta_full 0.998
_diffrn_measured_fraction_theta_max 0.998
_diffrn_measurement_device_type 'BRUKER SMART APEX CCD DIFFARCTOMETER'
_diffrn_measurement_method 'OMEGA-PHI SCAN'
_diffrn_radiation_monochromator graphite
_diffrn_radiation_source 'fine-focus sealed tube'
_diffrn_radiation_type MoK\a
_diffrn_radiation_wavelength 0.71073
_diffrn_reflns_av_R_equivalents 0.0255
_diffrn_reflns_av_unetI/netI 0.0308
_diffrn_reflns_limit_h_max 42
_diffrn_reflns_limit_h_min -45
_diffrn_reflns_limit_k_max 8
_diffrn_reflns_limit_k_min -6
_diffrn_reflns_limit_l_max 24
_diffrn_reflns_limit_l_min -24
_diffrn_reflns_number 12527
_diffrn_reflns_theta_full 25.00
_diffrn_reflns_theta_max 25.00
_diffrn_reflns_theta_min 1.94
_exptl_absorpt_coefficient_mu 0.825
_exptl_absorpt_correction_T_max 0.9678
_exptl_absorpt_correction_T_min 0.8330
_exptl_absorpt_correction_type multi-scan
_exptl_absorpt_process_details 'BRUKER SADABS'
_exptl_crystal_colour yellow
_exptl_crystal_density_diffrn 1.682
_exptl_crystal_density_method 'not measured'
_exptl_crystal_description plates
_exptl_crystal_F_000 2688
_exptl_crystal_size_max 0.23
_exptl_crystal_size_mid 0.12
_exptl_crystal_size_min 0.04
_refine_diff_density_max 0.760
_refine_diff_density_min -0.486
_refine_diff_density_rms 0.086
_refine_ls_extinction_method none
_refine_ls_goodness_of_fit_ref 1.199
_refine_ls_hydrogen_treatment constr
_refine_ls_matrix_type full
_refine_ls_number_parameters 344
_refine_ls_number_reflns 4604
_refine_ls_number_restraints 0
_refine_ls_restrained_S_all 1.199
_refine_ls_R_factor_all 0.0403
_refine_ls_R_factor_gt 0.0376
_refine_ls_shift/su_max 0.001
_refine_ls_shift/su_mean 0.000
_refine_ls_structure_factor_coef Fsqd
_refine_ls_weighting_details 'calc w=1/[\s^2^(Fo^2^)+(0.0302P)^2^+19.0569P] where P=(Fo^2^+2Fc^2^)/3'
_refine_ls_weighting_scheme calc
_refine_ls_wR_factor_gt 0.0852
_refine_ls_wR_factor_ref 0.0864
_reflns_number_gt 4391
_reflns_number_total 4604
_reflns_threshold_expression >2sigma(I)
_cod_data_source_file c3dt51641e.txt
_cod_data_source_block mpmsg2final
_cod_depositor_comments
;
The following automatic conversions were performed:

'_symmetry_cell_setting' value 'Monoclinic' changed to 'monoclinic'
according to
/usr/data/users/saulius/automatic-downloads/current/RSC/lib/dictionaries/cif_core.dic
dictionary named 'cif_core.dic' version 2.4.2 from
2011-04-26.

'_exptl_absorpt_correction_type' value 'MULTI-SCAN'
changed to 'multi-scan' according to
/usr/data/users/saulius/automatic-downloads/current/RSC/lib/dictionaries/cif_core.dic
dictionary named 'cif_core.dic' version 2.4.2 from 2011-04-26.

Automatic conversion script
Id: cif_fix_values 2281 2013-09-26 08:29:07Z andrius 
;
_cod_original_sg_symbol_H-M C2/c
_cod_database_code 7028645

loop_
_symmetry_equiv_pos_as_xyz
'x, y, z'
'-x, y, -z+1/2'
'x+1/2, y+1/2, z'
'-x+1/2, y+1/2, -z+1/2'
'-x, -y, -z'
'x, -y, z-1/2'
'-x+1/2, -y+1/2, -z'
'x+1/2, -y+1/2, z-1/2'

loop_
_atom_site_label
_atom_site_type_symbol
_atom_site_fract_x
_atom_site_fract_y
_atom_site_fract_z
_atom_site_U_iso_or_equiv
_atom_site_adp_type
_atom_site_occupancy
_atom_site_symmetry_multiplicity
_atom_site_calc_flag
_atom_site_refinement_flags
Ru1 Ru 0.942461(7) 0.05813(3) 0.563022(13) 0.01266(9) Uani 1 1 d .
P1 P 0.90717(3) 0.55075(13) 0.74574(5) 0.0232(2) Uani 1 1 d .
Cl1 Cl 0.93481(2) -0.12289(11) 0.46187(4) 0.01847(18) Uani 1 1 d .
F1 F 0.88254(8) 0.6464(4) 0.66719(13) 0.0567(8) Uani 1 1 d .
F2 F 0.89444(9) 0.3619(4) 0.70740(15) 0.0563(8) Uani 1 1 d .
F3 F 0.86880(7) 0.5566(3) 0.75542(13) 0.0417(6) Uani 1 1 d .
F4 F 0.94627(8) 0.5450(3) 0.73631(15) 0.0417(6) Uani 1 1 d .
F5 F 0.92107(8) 0.7394(3) 0.78460(15) 0.0457(6) Uani 1 1 d .
F6 F 0.93260(8) 0.4567(4) 0.82400(13) 0.0470(7) Uani 1 1 d .
N1 N 0.87724(8) 0.0848(3) 0.50382(14) 0.0134(6) Uani 1 1 d .
N2 N 0.92843(8) 0.2874(4) 0.49270(14) 0.0159(6) Uani 1 1 d .
C1 C 0.96053(10) -0.1454(5) 0.65063(17) 0.0208(7) Uani 1 1 d .
H1 H 0.9454 -0.2567 0.6396 0.025 Uiso 1 1 calc R
C2 C 0.94639(10) 0.0061(5) 0.66938(17) 0.0199(7) Uani 1 1 d .
H2 H 0.9215 -0.0017 0.6713 0.024 Uiso 1 1 calc R
C3 C 0.96314(10) 0.1745(5) 0.67219(17) 0.0215(8) Uani 1 1 d .
H3 H 0.9502 0.2815 0.6769 0.026 Uiso 1 1 calc R
C4 C 0.99389(10) 0.1885(5) 0.65450(18) 0.0252(8) Uani 1 1 d .
H4 H 1.0017 0.3064 0.6466 0.030 Uiso 1 1 calc R
C5 C 1.00866(10) 0.0389(5) 0.63597(19) 0.0257(8) Uani 1 1 d .
H5 H 1.0265 0.0531 0.6155 0.031 Uiso 1 1 calc R
C6 C 0.99131(10) -0.1270(5) 0.63347(18) 0.0241(8) Uani 1 1 d .
H6 H 0.9970 -0.2265 0.6101 0.029 Uiso 1 1 calc R
C7 C 0.91725(10) 0.4397(4) 0.52487(19) 0.0197(7) Uani 1 1 d .
H7A H 0.9173 0.5482 0.5001 0.024 Uiso 1 1 calc R
H7B H 0.9375 0.4516 0.5768 0.024 Uiso 1 1 calc R
C8 C 0.87588(10) 0.4165(4) 0.51735(19) 0.0187(7) Uani 1 1 d .
H8A H 0.8733 0.5042 0.5485 0.022 Uiso 1 1 calc R
H8B H 0.8556 0.4434 0.4667 0.022 Uiso 1 1 calc R
C9 C 0.86602(10) 0.2362(4) 0.53659(17) 0.0151(7) Uani 1 1 d .
H9A H 0.8803 0.2232 0.5899 0.018 Uiso 1 1 calc R
H9B H 0.8373 0.2306 0.5189 0.018 Uiso 1 1 calc R
C10 C 0.86262(10) 0.1274(4) 0.42436(17) 0.0163(7) Uani 1 1 d .
H10A H 0.8367 0.1869 0.4029 0.020 Uiso 1 1 calc R
H10B H 0.8590 0.0186 0.3971 0.020 Uiso 1 1 calc R
C11 C 0.89314(10) 0.2472(5) 0.41800(17) 0.0183(7) Uani 1 1 d .
H11A H 0.9024 0.1886 0.3882 0.022 Uiso 1 1 calc R
H11B H 0.8800 0.3569 0.3936 0.022 Uiso 1 1 calc R
C12 C 0.96314(11) 0.3423(5) 0.4846(2) 0.0248(8) Uani 1 1 d .
H12A H 0.9727 0.2423 0.4695 0.037 Uiso 1 1 calc R
H12B H 0.9845 0.3860 0.5311 0.037 Uiso 1 1 calc R
H12C H 0.9547 0.4340 0.4480 0.037 Uiso 1 1 calc R
C13 C 0.85911(9) -0.0885(4) 0.51111(17) 0.0140(7) Uani 1 1 d .
H13A H 0.8696 -0.1842 0.4947 0.017 Uiso 1 1 calc R
H13B H 0.8686 -0.1079 0.5631 0.017 Uiso 1 1 calc R
C14 C 0.81346(10) -0.1011(4) 0.46900(18) 0.0159(7) Uani 1 1 d .
C15 C 0.79151(10) -0.0437(4) 0.50268(19) 0.0184(7) Uani 1 1 d .
C16 C 0.80956(10) 0.0146(4) 0.57816(19) 0.0192(7) Uani 1 1 d .
H16 H 0.8375 0.0129 0.6080 0.023 Uiso 1 1 calc R
C17 C 0.78685(12) 0.0721(5) 0.6072(2) 0.0262(8) Uani 1 1 d .
H17 H 0.7995 0.1107 0.6560 0.031 Uiso 1 1 calc R
C18 C 0.74412(12) 0.0739(5) 0.5637(2) 0.0283(9) Uani 1 1 d .
H18 H 0.7289 0.1150 0.5839 0.034 Uiso 1 1 calc R
C19 C 0.72547(11) 0.0161(5) 0.4932(2) 0.0254(8) Uani 1 1 d .
H19 H 0.6974 0.0171 0.4654 0.030 Uiso 1 1 calc R
C20 C 0.74787(10) -0.0468(4) 0.4601(2) 0.0205(7) Uani 1 1 d .
C21 C 0.72838(10) -0.1114(5) 0.3884(2) 0.0225(8) Uani 1 1 d .
H21 H 0.7003 -0.1087 0.3609 0.027 Uiso 1 1 calc R
C22 C 0.74957(10) -0.1801(4) 0.35648(19) 0.0211(7) Uani 1 1 d .
C23 C 0.72880(11) -0.2561(5) 0.2844(2) 0.0271(8) Uani 1 1 d .
H23 H 0.7007 -0.2566 0.2580 0.033 Uiso 1 1 calc R
C24 C 0.74912(12) -0.3277(5) 0.2534(2) 0.0308(9) Uani 1 1 d .
H24 H 0.7350 -0.3768 0.2063 0.037 Uiso 1 1 calc R
C25 C 0.79203(11) -0.3280(5) 0.29282(19) 0.0254(8) Uani 1 1 d .
H25 H 0.8058 -0.3783 0.2715 0.030 Uiso 1 1 calc R
C26 C 0.81310(10) -0.2547(5) 0.36181(19) 0.0212(7) Uani 1 1 d .
H26 H 0.8412 -0.2553 0.3865 0.025 Uiso 1 1 calc R
C27 C 0.79311(10) -0.1766(4) 0.39721(18) 0.0169(7) Uani 1 1 d .

loop_
_atom_site_aniso_label
_atom_site_aniso_U_11
_atom_site_aniso_U_22
_atom_site_aniso_U_33
_atom_site_aniso_U_23
_atom_site_aniso_U_13
_atom_site_aniso_U_12
Ru1 0.01148(14) 0.01396(15) 0.01255(14) 0.00051(10) 0.00608(11) -0.00059(10)
P1 0.0235(5) 0.0283(5) 0.0195(5) -0.0037(4) 0.0121(4) -0.0010(4)
Cl1 0.0218(4) 0.0175(4) 0.0197(4) -0.0021(3) 0.0131(3) -0.0004(3)
F1 0.0602(18) 0.078(2) 0.0309(14) 0.0183(14) 0.0223(13) 0.0258(16)
F2 0.077(2) 0.0483(17) 0.0612(18) -0.0311(14) 0.0483(16) -0.0294(15)
F3 0.0250(12) 0.0660(18) 0.0381(13) -0.0101(12) 0.0189(11) -0.0077(11)
F4 0.0472(15) 0.0347(14) 0.0647(17) 0.0047(12) 0.0442(14) 0.0062(11)
F5 0.0458(15) 0.0325(14) 0.0653(17) -0.0206(12) 0.0330(14) -0.0075(11)
F6 0.0520(16) 0.0587(17) 0.0296(13) 0.0118(12) 0.0202(12) 0.0232(13)
N1 0.0125(13) 0.0119(14) 0.0136(13) 0.0005(10) 0.0049(11) -0.0012(10)
N2 0.0147(14) 0.0163(15) 0.0165(14) 0.0013(11) 0.0077(12) -0.0042(11)
C1 0.0214(18) 0.0235(19) 0.0114(16) 0.0038(14) 0.0038(14) 0.0004(15)
C2 0.0124(16) 0.035(2) 0.0076(15) 0.0013(14) 0.0015(13) 0.0006(15)
C3 0.0191(18) 0.0269(19) 0.0096(16) -0.0016(14) 0.0007(14) 0.0042(15)
C4 0.0188(18) 0.028(2) 0.0152(17) 0.0020(15) -0.0015(14) -0.0084(15)
C5 0.0120(17) 0.044(2) 0.0189(18) 0.0076(16) 0.0059(14) 0.0039(16)
C6 0.0219(19) 0.030(2) 0.0146(17) 0.0047(15) 0.0048(15) 0.0081(15)
C7 0.0230(18) 0.0136(17) 0.0218(18) -0.0018(14) 0.0109(15) -0.0058(14)
C8 0.0211(18) 0.0105(16) 0.0258(18) 0.0003(14) 0.0128(15) 0.0003(13)
C9 0.0150(16) 0.0160(17) 0.0150(16) -0.0008(13) 0.0080(13) 0.0010(13)
C10 0.0175(17) 0.0158(17) 0.0120(16) 0.0009(13) 0.0049(13) -0.0006(13)
C11 0.0216(18) 0.0176(17) 0.0145(16) 0.0031(13) 0.0082(14) -0.0007(14)
C12 0.0240(19) 0.029(2) 0.0255(19) 0.0007(16) 0.0157(16) -0.0059(16)
C13 0.0132(16) 0.0120(16) 0.0151(16) 0.0028(13) 0.0059(13) 0.0000(12)
C14 0.0136(16) 0.0110(16) 0.0218(17) 0.0034(13) 0.0079(14) -0.0001(12)
C15 0.0170(17) 0.0128(17) 0.0261(18) 0.0027(14) 0.0113(15) -0.0012(13)
C16 0.0197(17) 0.0150(17) 0.0257(18) 0.0043(14) 0.0136(15) -0.0044(14)
C17 0.033(2) 0.0211(19) 0.035(2) 0.0045(16) 0.0247(18) 0.0000(16)
C18 0.031(2) 0.023(2) 0.044(2) 0.0066(17) 0.0285(19) 0.0053(16)
C19 0.0198(18) 0.0169(18) 0.044(2) 0.0085(16) 0.0196(17) 0.0039(14)
C20 0.0175(17) 0.0127(17) 0.032(2) 0.0077(14) 0.0129(16) 0.0004(13)
C21 0.0130(17) 0.0159(17) 0.032(2) 0.0045(15) 0.0069(15) -0.0007(13)
C22 0.0164(17) 0.0112(16) 0.0302(19) 0.0025(14) 0.0077(15) -0.0018(13)
C23 0.0181(18) 0.0162(18) 0.030(2) 0.0009(15) -0.0003(16) -0.0024(15)
C24 0.032(2) 0.0221(19) 0.0221(19) -0.0064(16) 0.0015(16) -0.0034(17)
C25 0.0269(19) 0.0199(19) 0.0239(19) -0.0050(15) 0.0089(16) 0.0000(15)
C26 0.0185(17) 0.0170(18) 0.0241(18) 0.0002(14) 0.0078(15) -0.0023(14)
C27 0.0162(17) 0.0074(16) 0.0226(18) 0.0034(13) 0.0065(14) -0.0003(13)

loop_
_atom_type_symbol
_atom_type_description
_atom_type_scat_dispersion_real
_atom_type_scat_dispersion_imag
_atom_type_scat_source
C C 0.0033 0.0016 'International Tables Vol C Tables 4.2.6.8 and 6.1.1.4'
H H 0.0000 0.0000 'International Tables Vol C Tables 4.2.6.8 and 6.1.1.4'
N N 0.0061 0.0033 'International Tables Vol C Tables 4.2.6.8 and 6.1.1.4'
F F 0.0171 0.0103 'International Tables Vol C Tables 4.2.6.8 and 6.1.1.4'
P P 0.1023 0.0942 'International Tables Vol C Tables 4.2.6.8 and 6.1.1.4'
Ru Ru -1.2594 0.8363 'International Tables Vol C Tables 4.2.6.8 and 6.1.1.4'
Cl Cl 0.1484 0.1585 'International Tables Vol C Tables 4.2.6.8 and 6.1.1.4'

loop_
_geom_angle_atom_site_label_1
_geom_angle_atom_site_label_2
_geom_angle_atom_site_label_3
_geom_angle
N2 Ru1 N1 73.61(10)
N2 Ru1 C4 92.37(12)
N1 Ru1 C4 137.23(12)
N2 Ru1 C3 103.04(12)
N1 Ru1 C3 105.28(11)
C4 Ru1 C3 37.71(13)
N2 Ru1 C2 134.70(12)
N1 Ru1 C2 93.65(11)
C4 Ru1 C2 67.62(13)
C3 Ru1 C2 37.57(13)
N2 Ru1 C6 143.19(12)
N1 Ru1 C6 141.96(12)
C4 Ru1 C6 67.01(14)
C3 Ru1 C6 79.53(13)
C2 Ru1 C6 66.90(13)
N2 Ru1 C5 109.12(12)
N1 Ru1 C5 172.83(12)
C4 Ru1 C5 37.34(14)
C3 Ru1 C5 67.77(13)
C2 Ru1 C5 79.72(13)
C6 Ru1 C5 37.17(14)
N2 Ru1 C1 170.46(11)
N1 Ru1 C1 108.94(11)
C4 Ru1 C1 79.56(13)
C3 Ru1 C1 67.45(13)
C2 Ru1 C1 37.12(13)
C6 Ru1 C1 37.09(13)
C5 Ru1 C1 67.27(13)
N2 Ru1 Cl1 88.64(7)
N1 Ru1 Cl1 87.59(7)
C4 Ru1 Cl1 133.22(10)
C3 Ru1 Cl1 164.54(9)
C2 Ru1 Cl1 135.05(10)
C6 Ru1 Cl1 85.06(10)
C5 Ru1 Cl1 99.02(10)
C1 Ru1 Cl1 100.58(9)
F2 P1 F3 91.25(14)
F2 P1 F6 89.59(16)
F3 P1 F6 90.34(14)
F2 P1 F5 178.55(15)
F3 P1 F5 90.13(13)
F6 P1 F5 89.96(15)
F2 P1 F1 90.79(17)
F3 P1 F1 90.88(14)
F6 P1 F1 178.71(17)
F5 P1 F1 89.63(16)
F2 P1 F4 88.91(14)
F3 P1 F4 179.74(15)
F6 P1 F4 89.46(14)
F5 P1 F4 89.70(13)
F1 P1 F4 89.32(14)
C10 N1 C9 108.2(2)
C10 N1 C13 111.2(2)
C9 N1 C13 110.8(2)
C10 N1 Ru1 109.28(19)
C9 N1 Ru1 108.89(18)
C13 N1 Ru1 108.46(18)
C12 N2 C11 109.1(2)
C12 N2 C7 108.4(3)
C11 N2 C7 108.2(3)
C12 N2 Ru1 111.9(2)
C11 N2 Ru1 109.52(19)
C7 N2 Ru1 109.67(19)
C2 C1 C6 119.0(3)
C2 C1 Ru1 70.43(19)
C6 C1 Ru1 70.80(19)
C2 C1 H1 119.9
C6 C1 H1 119.9
Ru1 C1 H1 119.9
C1 C2 C3 120.8(3)
C1 C2 Ru1 72.44(18)
C3 C2 Ru1 71.15(19)
C1 C2 H2 119.1
C3 C2 H2 119.1
Ru1 C2 H2 119.1
C4 C3 C2 118.8(3)
C4 C3 Ru1 70.38(19)
C2 C3 Ru1 71.28(19)
C4 C3 H3 120.1
C2 C3 H3 120.1
Ru1 C3 H3 120.1
C5 C4 C3 121.5(3)
C5 C4 Ru1 72.9(2)
C3 C4 Ru1 71.91(19)
C5 C4 H4 118.8
C3 C4 H4 118.8
Ru1 C4 H4 118.8
C4 C5 C6 118.4(3)
C4 C5 Ru1 69.78(19)
C6 C5 Ru1 71.1(2)
C4 C5 H5 120.2
C6 C5 H5 120.2
Ru1 C5 H5 120.2
C1 C6 C5 121.5(3)
C1 C6 Ru1 72.11(19)
C5 C6 Ru1 71.8(2)
C1 C6 H6 118.7
C5 C6 H6 118.7
Ru1 C6 H6 118.7
N2 C7 C8 112.6(3)
N2 C7 H7A 109.1
C8 C7 H7A 109.1
N2 C7 H7B 109.1
C8 C7 H7B 109.1
H7A C7 H7B 107.8
C9 C8 C7 117.5(3)
C9 C8 H8A 107.9
C7 C8 H8A 107.9
C9 C8 H8B 107.9
C7 C8 H8B 107.9
H8A C8 H8B 107.2
N1 C9 C8 113.0(2)
N1 C9 H9A 109.0
C8 C9 H9A 109.0
N1 C9 H9B 109.0
C8 C9 H9B 109.0
H9A C9 H9B 107.8
N1 C10 C11 110.4(2)
N1 C10 H10A 109.6
C11 C10 H10A 109.6
N1 C10 H10B 109.6
C11 C10 H10B 109.6
H10A C10 H10B 108.1
N2 C11 C10 110.8(2)
N2 C11 H11A 109.5
C10 C11 H11A 109.5
N2 C11 H11B 109.5
C10 C11 H11B 109.5
H11A C11 H11B 108.1
N2 C12 H12A 109.5
N2 C12 H12B 109.5
H12A C12 H12B 109.5
N2 C12 H12C 109.5
H12A C12 H12C 109.5
H12B C12 H12C 109.5
C14 C13 N1 116.6(3)
C14 C13 H13A 108.1
N1 C13 H13A 108.1
C14 C13 H13B 108.1
N1 C13 H13B 108.1
H13A C13 H13B 107.3
C15 C14 C27 120.4(3)
C15 C14 C13 119.8(3)
C27 C14 C13 119.8(3)
C14 C15 C16 124.5(3)
C14 C15 C20 118.9(3)
C16 C15 C20 116.6(3)
C17 C16 C15 121.8(3)
C17 C16 H16 119.1
C15 C16 H16 119.1
C16 C17 C18 120.7(4)
C16 C17 H17 119.7
C18 C17 H17 119.7
C19 C18 C17 120.1(3)
C19 C18 H18 119.9
C17 C18 H18 119.9
C18 C19 C20 121.5(3)
C18 C19 H19 119.3
C20 C19 H19 119.3
C21 C20 C19 121.0(3)
C21 C20 C15 119.8(3)
C19 C20 C15 119.2(3)
C20 C21 C22 121.8(3)
C20 C21 H21 119.1
C22 C21 H21 119.1
C21 C22 C23 120.8(3)
C21 C22 C27 119.6(3)
C23 C22 C27 119.6(3)
C24 C23 C22 121.3(3)
C24 C23 H23 119.3
C22 C23 H23 119.3
C23 C24 C25 120.1(3)
C23 C24 H24 119.9
C25 C24 H24 119.9
C26 C25 C24 120.4(3)
C26 C25 H25 119.8
C24 C25 H25 119.8
C25 C26 C27 121.8(3)
C25 C26 H26 119.1
C27 C26 H26 119.1
C14 C27 C26 124.2(3)
C14 C27 C22 119.1(3)
C26 C27 C22 116.7(3)

loop_
_geom_bond_atom_site_label_1
_geom_bond_atom_site_label_2
_geom_bond_distance
Ru1 N2 2.157(3)
Ru1 N1 2.171(3)
Ru1 C4 2.172(3)
Ru1 C3 2.191(3)
Ru1 C2 2.193(3)
Ru1 C6 2.202(3)
Ru1 C5 2.212(3)
Ru1 C1 2.219(3)
Ru1 Cl1 2.4126(8)
P1 F2 1.587(3)
P1 F3 1.587(2)
P1 F6 1.590(2)
P1 F5 1.593(2)
P1 F1 1.598(3)
P1 F4 1.612(2)
N1 C10 1.499(4)
N1 C9 1.505(4)
N1 C13 1.525(4)
N2 C12 1.486(4)
N2 C11 1.495(4)
N2 C7 1.502(4)
C1 C2 1.405(5)
C1 C6 1.406(5)
C1 H1 0.9800
C2 C3 1.412(5)
C2 H2 0.9800
C3 C4 1.410(5)
C3 H3 0.9800
C4 C5 1.404(5)
C4 H4 0.9800
C5 C6 1.407(5)
C5 H5 0.9800
C6 H6 0.9800
C7 C8 1.526(5)
C7 H7A 0.9700
C7 H7B 0.9700
C8 C9 1.521(4)
C8 H8A 0.9700
C8 H8B 0.9700
C9 H9A 0.9700
C9 H9B 0.9700
C10 C11 1.539(5)
C10 H10A 0.9700
C10 H10B 0.9700
C11 H11A 0.9700
C11 H11B 0.9700
C12 H12A 0.9600
C12 H12B 0.9600
C12 H12C 0.9600
C13 C14 1.516(4)
C13 H13A 0.9700
C13 H13B 0.9700
C14 C15 1.414(5)
C14 C27 1.418(5)
C15 C16 1.438(5)
C15 C20 1.447(5)
C16 C17 1.363(5)
C16 H16 0.9300
C17 C18 1.418(5)
C17 H17 0.9300
C18 C19 1.347(6)
C18 H18 0.9300
C19 C20 1.433(5)
C19 H19 0.9300
C20 C21 1.385(5)
C21 C22 1.390(5)
C21 H21 0.9300
C22 C23 1.425(5)
C22 C27 1.443(5)
C23 C24 1.355(6)
C23 H23 0.9300
C24 C25 1.422(5)
C24 H24 0.9300
C25 C26 1.367(5)
C25 H25 0.9300
C26 C27 1.437(5)
C26 H26 0.9300
